data_4020713
loop_
_publ_author_name
'Jason Lagona'
'James C. Fettinger'
'Lyle Isaacs'

_publ_section_title
;
 Cucurbit[n]uril Analogues: Synthetic and Mechanistic Studies
;
_journal_name_full 'Journal of Organic Chemistry'
_journal_page_first 10381
_journal_page_last 10392
_journal_paper_doi 10.1021/jo051655r
_journal_volume 70
_journal_year 2005
_chemical_formula_sum 'C26 H32 N8 O14'
_chemical_formula_weight 680.60
_space_group_IT_number 14
_symmetry_cell_setting monoclinic
_symmetry_space_group_name_Hall '-P 2yn'
_symmetry_space_group_name_H-M 'P 1 21/n 1'
_cell_angle_alpha 90.00
_cell_angle_beta 94.481(3)
_cell_angle_gamma 90.00
_cell_formula_units_Z 2
_cell_length_a 7.7036(13)
_cell_length_b 10.1370(17)
_cell_length_c 18.605(3)
_cell_measurement_temperature 193(2)
_cell_volume 1448.4(4)
_diffrn_ambient_temperature 193(2)
_exptl_crystal_density_diffrn 1.526
_cod_depositor_comments
;
The following automatic conversions were performed:
'_symmetry_cell_setting' value 'Monoclinic' changed to 'monoclinic'
according to '/home/saulius/struct/CIF-dictionaries/cif_core.dic'
dictionary named 'cif_core.dic' version 2.4.1 from 2010-06-29.

Automatic conversion script
Id: cif_fix_enum 1527 2010-12-29 10:47:43Z saulius 
;
_cod_original_sg_symbol_H-M 'P 21/n'
_cod_database_code 4020713

loop_
_symmetry_equiv_pos_as_xyz
'x, y, z'
'-x+1/2, y+1/2, -z+1/2'
'-x, -y, -z'
'x-1/2, -y-1/2, z-1/2'

loop_
_atom_site_label
_atom_site_type_symbol
_atom_site_fract_x
_atom_site_fract_y
_atom_site_fract_z
_atom_site_U_iso_or_equiv
_atom_site_adp_type
_atom_site_occupancy
_atom_site_symmetry_multiplicity
_atom_site_calc_flag
_atom_site_refinement_flags
_atom_site_disorder_assembly
_atom_site_disorder_group
C1 C 0.9286(5) 0.3096(3) 1.09154(18) 0.0274(7) Uani 1 1 d . . .
H1A H 1.0014 0.2607 1.1288 0.023(9) Uiso 1 1 calc R . .
H1B H 1.0049 0.3704 1.0668 0.023(9) Uiso 1 1 calc R . .
O1 O 0.7991(3) 0.3830(2) 1.12465(12) 0.0291(5) Uani 1 1 d . . .
C2 C 0.6942(4) 0.4531(3) 1.07133(17) 0.0250(7) Uani 1 1 d . . .
H2A H 0.7686 0.5125 1.0447 0.031(10) Uiso 1 1 calc R . .
H2B H 0.6088 0.5080 1.0949 0.028(10) Uiso 1 1 calc R . .
C2A C 0.7122(4) 0.2666(3) 0.98806(15) 0.0191(6) Uani 1 1 d . . .
C2B C 0.7960(4) 0.3306(3) 0.92355(16) 0.0221(6) Uani 1 1 d . A .
C2C C 0.7389(6) 0.4243(4) 0.80745(19) 0.0353(8) Uani 0.71 1 d P A 1
H2C1 H 0.8172 0.4989 0.8215 0.042 Uiso 0.71 1 calc PR A 1
H2C2 H 0.8041 0.3598 0.7801 0.042 Uiso 0.71 1 calc PR A 1
C2D C 0.5862(10) 0.4714(9) 0.7633(3) 0.0562(18) Uani 0.71 1 d P A 1
H2D1 H 0.6206 0.4972 0.7157 0.084 Uiso 0.71 1 calc PR A 1
H2D2 H 0.5366 0.5477 0.7867 0.084 Uiso 0.71 1 calc PR A 1
H2D3 H 0.4992 0.4009 0.7579 0.084 Uiso 0.71 1 calc PR A 1
C2CA C 0.7389(6) 0.4243(4) 0.80745(19) 0.0353(8) Uani 0.29 1 d P A 2
H2C3 H 0.6689 0.5041 0.7949 0.042 Uiso 0.29 1 calc PR A 2
H2C4 H 0.8620 0.4512 0.8171 0.042 Uiso 0.29 1 calc PR A 2
C2E C 0.723(4) 0.331(2) 0.7484(7) 0.089(9) Uani 0.29 1 d P A 2
H2E1 H 0.6012 0.3268 0.7289 0.133 Uiso 0.29 1 calc PR A 2
H2E2 H 0.7614 0.2441 0.7656 0.133 Uiso 0.29 1 calc PR A 2
H2E3 H 0.7957 0.3605 0.7104 0.133 Uiso 0.29 1 calc PR A 2
N2 N 0.6021(3) 0.3623(2) 1.02085(14) 0.0204(5) Uani 1 1 d . . .
O2B O 0.9485(3) 0.3505(3) 0.92406(15) 0.0408(7) Uani 1 1 d . . .
O2C O 0.6768(3) 0.3618(2) 0.87173(12) 0.0284(5) Uani 1 1 d . . .
C3 C 0.4562(4) 0.2973(3) 1.04420(17) 0.0225(6) Uani 1 1 d . . .
C3A C 0.5931(4) 0.1417(3) 0.97295(16) 0.0186(6) Uani 1 1 d . . .
C3B C 0.5376(4) 0.1185(3) 0.89228(17) 0.0231(6) Uani 1 1 d . B .
C3C C 0.3162(6) 0.1540(4) 0.79976(19) 0.0402(9) Uani 0.65 1 d P B 1
H3C1 H 0.4065 0.1823 0.7679 0.05(2) Uiso 0.65 1 calc PR B 1
H3C2 H 0.2879 0.0604 0.7893 0.036(17) Uiso 0.65 1 calc PR B 1
C3D C 0.1613(15) 0.2346(15) 0.7861(8) 0.057(3) Uani 0.65 1 d P B 1
H3D1 H 0.0691 0.2015 0.8148 0.07(3) Uiso 0.65 1 calc PR B 1
H3D2 H 0.1219 0.2303 0.7348 0.05(2) Uiso 0.65 1 calc PR B 1
H3D3 H 0.1883 0.3262 0.7995 0.06(3) Uiso 0.65 1 calc PR B 1
C3C1 C 0.3162(6) 0.1540(4) 0.79976(19) 0.0402(9) Uani 0.35 1 d P B 2
H3C3 H 0.2341 0.0790 0.7936 0.048 Uiso 0.35 1 calc PR B 2
H3C4 H 0.4129 0.1400 0.7686 0.048 Uiso 0.35 1 calc PR B 2
C3E C 0.225(3) 0.284(3) 0.7821(14) 0.073(9) Uani 0.35 1 d P B 2
H3E1 H 0.1480 0.3051 0.8202 0.110 Uiso 0.35 1 calc PR B 2
H3E2 H 0.1550 0.2757 0.7359 0.110 Uiso 0.35 1 calc PR B 2
H3E3 H 0.3112 0.3537 0.7789 0.110 Uiso 0.35 1 calc PR B 2
N3 N 0.4490(3) 0.1732(3) 1.01582(14) 0.0201(5) Uani 1 1 d . . .
O3 O 0.3505(3) 0.3451(2) 1.08146(14) 0.0312(6) Uani 1 1 d . . .
O3B O 0.6289(4) 0.0637(3) 0.85250(13) 0.0382(7) Uani 1 1 d . . .
O3C O 0.3821(3) 0.1684(3) 0.87545(12) 0.0281(5) Uani 1 1 d . . .
C4 C 0.2871(4) 0.0997(3) 1.02039(19) 0.0238(6) Uani 1 1 d . . .
H4A H 0.2563 0.0992 1.0711 0.036(11) Uiso 1 1 calc R . .
H4B H 0.1923 0.1451 0.9911 0.037(11) Uiso 1 1 calc R . .
N4 N 0.7003(3) 0.0350(2) 1.00451(15) 0.0215(5) Uani 1 1 d . . .
C5 C 0.8383(4) 0.0838(3) 1.05009(17) 0.0231(6) Uani 1 1 d . . .
N5 N 0.8462(3) 0.2175(3) 1.03975(14) 0.0218(6) Uani 1 1 d . . .
O5 O 0.9370(3) 0.0194(2) 1.08959(14) 0.0332(6) Uani 1 1 d . . .

loop_
_atom_site_aniso_label
_atom_site_aniso_U_11
_atom_site_aniso_U_22
_atom_site_aniso_U_33
_atom_site_aniso_U_23
_atom_site_aniso_U_13
_atom_site_aniso_U_12
C1 0.0252(16) 0.0287(16) 0.0276(16) -0.0024(13) -0.0027(13) -0.0045(13)
O1 0.0325(13) 0.0326(12) 0.0221(11) -0.0040(9) 0.0011(9) -0.0036(11)
C2 0.0262(16) 0.0215(14) 0.0274(15) -0.0052(12) 0.0019(13) -0.0044(12)
C2A 0.0192(14) 0.0194(13) 0.0187(13) 0.0002(11) 0.0009(11) -0.0012(11)
C2B 0.0262(16) 0.0202(14) 0.0205(14) 0.0004(11) 0.0046(12) -0.0018(12)
C2C 0.044(2) 0.0384(19) 0.0243(16) 0.0095(14) 0.0100(15) -0.0024(17)
C2D 0.053(4) 0.080(5) 0.036(3) 0.018(3) 0.001(3) 0.002(4)
C2CA 0.044(2) 0.0384(19) 0.0243(16) 0.0095(14) 0.0100(15) -0.0024(17)
C2E 0.17(2) 0.089(13) 0.011(5) -0.027(7) 0.036(9) -0.091(15)
N2 0.0218(12) 0.0183(12) 0.0217(12) -0.0019(10) 0.0044(10) -0.0029(10)
O2B 0.0267(13) 0.0608(19) 0.0357(14) 0.0084(13) 0.0082(11) -0.0099(13)
O2C 0.0301(12) 0.0316(12) 0.0239(11) 0.0065(9) 0.0042(9) -0.0040(10)
C3 0.0209(15) 0.0203(14) 0.0263(15) 0.0004(12) 0.0024(12) -0.0005(11)
C3A 0.0162(13) 0.0177(13) 0.0222(14) 0.0000(11) 0.0037(11) -0.0006(11)
C3B 0.0247(15) 0.0199(14) 0.0244(15) -0.0018(12) 0.0006(12) -0.0027(12)
C3C 0.044(2) 0.051(2) 0.0239(17) -0.0034(16) -0.0119(16) -0.0025(19)
C3D 0.043(6) 0.092(10) 0.034(4) -0.001(5) -0.013(4) 0.023(5)
C3C1 0.044(2) 0.051(2) 0.0239(17) -0.0034(16) -0.0119(16) -0.0025(19)
C3E 0.081(19) 0.10(2) 0.036(10) -0.034(13) -0.027(13) 0.047(15)
N3 0.0171(12) 0.0192(12) 0.0246(12) -0.0020(10) 0.0044(10) -0.0005(9)
O3 0.0296(12) 0.0284(12) 0.0372(13) -0.0083(10) 0.0125(11) -0.0019(10)
O3B 0.0448(16) 0.0431(15) 0.0269(12) -0.0068(11) 0.0029(11) 0.0128(13)
O3C 0.0246(12) 0.0375(13) 0.0214(11) -0.0019(10) -0.0034(9) 0.0001(10)
C4 0.0180(14) 0.0185(14) 0.0356(17) -0.0021(12) 0.0071(12) -0.0005(12)
N4 0.0167(12) 0.0175(12) 0.0301(13) 0.0013(10) 0.0003(10) -0.0005(10)
C5 0.0180(14) 0.0247(15) 0.0267(15) 0.0038(12) 0.0022(12) -0.0025(12)
N5 0.0220(13) 0.0195(12) 0.0234(12) 0.0003(10) -0.0022(10) -0.0024(10)
O5 0.0245(12) 0.0304(13) 0.0432(14) 0.0122(11) -0.0068(11) -0.0014(10)

loop_
_geom_bond_atom_site_label_1
_geom_bond_atom_site_label_2
_geom_bond_distance
_geom_bond_site_symmetry_2
_geom_bond_publ_flag
C1 O1 1.423(4) . ?
C1 N5 1.452(4) . ?
C1 H1A 0.9900 . ?
C1 H1B 0.9900 . ?
O1 C2 1.420(4) . ?
C2 N2 1.459(4) . ?
C2 H2A 0.9900 . ?
C2 H2B 0.9900 . ?
C2A N5 1.443(4) . ?
C2A N2 1.454(4) . ?
C2A C2B 1.549(4) . ?
C2A C3A 1.576(4) . ?
C2B O2B 1.191(4) . ?
C2B O2C 1.317(4) . ?
C2C C2D 1.461(8) . ?
C2C O2C 1.466(4) . ?
C2C H2C1 0.9900 . ?
C2C H2C2 0.9900 . ?
C2D H2D1 0.9800 . ?
C2D H2D2 0.9800 . ?
C2D H2D3 0.9800 . ?
C2E H2E1 0.9800 . ?
C2E H2E2 0.9800 . ?
C2E H2E3 0.9800 . ?
N2 C3 1.401(4) . ?
C3 O3 1.211(4) . ?
C3 N3 1.364(4) . ?
C3A N3 1.452(4) . ?
C3A N4 1.457(4) . ?
C3A C3B 1.546(4) . ?
C3B O3B 1.197(4) . ?
C3B O3C 1.315(4) . ?
C3C C3D 1.452(14) . ?
C3C O3C 1.466(4) . ?
C3C H3C1 0.9900 . ?
C3C H3C2 0.9900 . ?
C3D H3D1 0.9800 . ?
C3D H3D2 0.9800 . ?
C3D H3D3 0.9800 . ?
C3E H3E1 0.9800 . ?
C3E H3E2 0.9800 . ?
C3E H3E3 0.9800 . ?
N3 C4 1.461(4) . ?
C4 N4 1.447(4) 3_657 ?
C4 H4A 0.9900 . ?
C4 H4B 0.9900 . ?
N4 C5 1.398(4) . ?
N4 C4 1.447(4) 3_657 ?
C5 O5 1.207(4) . ?
C5 N5 1.371(4) . ?
